data_7104109
loop_
_publ_author_name
'Yao, Qing-Xia'
'Xuan, Wei-Min'
'Zhang, Hui'
'Tu, Chao-Yang'
'Zhang, Jie'

_publ_section_title
;
 The formation of a hydrated homochiral helix from an achiral
 zwitterionic salt, spontaneous chiral symmetry breaking and redox
 chromism of crystals.
;
_journal_issue 1
_journal_name_full 'Chemical communications (Cambridge, England)'
_journal_page_first 59
_journal_page_last 61
_journal_paper_doi 10.1039/b815456b
_journal_volume 34
_journal_year 2008
_chemical_absolute_configuration unk
_chemical_formula_moiety 'C26 H20 N2 O4 5(H2 O)'
_chemical_formula_sum 'C26 H30 N2 O9'
_chemical_formula_weight 514.53
_chemical_name_systematic
;
?
;
_space_group_IT_number 154
_symmetry_cell_setting trigonal
_symmetry_space_group_name_Hall 'P 32 2"'
_symmetry_space_group_name_H-M 'P 32 2 1'
_atom_sites_solution_hydrogens geom
_atom_sites_solution_primary direct
_atom_sites_solution_secondary difmap
_audit_creation_method SHELXL-97
_cell_angle_alpha 90.00
_cell_angle_beta 90.00
_cell_angle_gamma 120.00
_cell_formula_units_Z 3
_cell_length_a 9.6710(4)
_cell_length_b 9.6710(4)
_cell_length_c 22.6740(17)
_cell_measurement_reflns_used 4655
_cell_measurement_temperature 293(2)
_cell_measurement_theta_max 27.4835
_cell_measurement_theta_min 2.4303
_cell_volume 1836.54(17)
_computing_cell_refinement 'CrystalClear(Rigaku Corp.,2000)'
_computing_data_collection 'CrystalClear(Rigaku Corp.,2000)'
_computing_data_reduction 'CrystalClear(Rigaku Corp.,2000)'
_computing_structure_refinement 'SHELXL-97 (Sheldrick, 1997)'
_computing_structure_solution 'SHELXS-97 (Sheldrick, 1990)'
_diffrn_ambient_temperature 293(2)
_diffrn_measured_fraction_theta_full 0.987
_diffrn_measured_fraction_theta_max 0.987
_diffrn_measurement_device_type 'CCD area detector'
_diffrn_measurement_method CCD_Profile_fitting
_diffrn_radiation_monochromator graphite
_diffrn_radiation_source 'fine-focus sealed tube'
_diffrn_radiation_type MoK\a
_diffrn_radiation_wavelength 0.71073
_diffrn_reflns_av_R_equivalents 0.0246
_diffrn_reflns_av_sigmaI/netI 0.0133
_diffrn_reflns_limit_h_max 12
_diffrn_reflns_limit_h_min -12
_diffrn_reflns_limit_k_max 12
_diffrn_reflns_limit_k_min -10
_diffrn_reflns_limit_l_max 27
_diffrn_reflns_limit_l_min -29
_diffrn_reflns_number 13804
_diffrn_reflns_theta_full 27.47
_diffrn_reflns_theta_max 27.47
_diffrn_reflns_theta_min 4.21
_exptl_absorpt_coefficient_mu 0.106
_exptl_absorpt_correction_T_max 1.0000
_exptl_absorpt_correction_T_min 0.8644
_exptl_absorpt_correction_type multi-scan
_exptl_absorpt_process_details '(R.H. Blessing, 1995&1997)'
_exptl_crystal_colour White
_exptl_crystal_density_diffrn 1.385
_exptl_crystal_density_method 'not measured'
_exptl_crystal_description Prism
_exptl_crystal_F_000 804
_exptl_crystal_size_max 0.3500
_exptl_crystal_size_mid 0.3000
_exptl_crystal_size_min 0.1800
_refine_diff_density_max 0.152
_refine_diff_density_min -0.286
_refine_diff_density_rms 0.033
_refine_ls_extinction_method none
_refine_ls_goodness_of_fit_ref 1.075
_refine_ls_hydrogen_treatment mixed
_refine_ls_matrix_type full
_refine_ls_number_parameters 180
_refine_ls_number_reflns 1629
_refine_ls_number_restraints 1
_refine_ls_restrained_S_all 1.075
_refine_ls_R_factor_all 0.0457
_refine_ls_R_factor_gt 0.0431
_refine_ls_shift/su_max 0.000
_refine_ls_shift/su_mean 0.000
_refine_ls_structure_factor_coef Fsqd
_refine_ls_weighting_details 'calc w=1/[\s^2^(Fo^2^)+(0.0689P)^2^+0.2465P] where P=(Fo^2^+2Fc^2^)/3'
_refine_ls_weighting_scheme calc
_refine_ls_wR_factor_gt 0.1176
_refine_ls_wR_factor_ref 0.1195
_reflns_number_gt 1518
_reflns_number_total 1629
_reflns_threshold_expression >2sigma(I)
_cod_data_source_file b815456b.txt
_cod_data_source_block 1
_cod_depositor_comments
;
The following automatic conversions were performed:
'_exptl_absorpt_correction_type' value 'Multi-scan' changed to
'multi-scan' according to
'/home/saulius/struct/CIF-dictionaries/cif_core.dic' dictionary named
'cif_core.dic' version 2.4.1 from 2010-06-29.

Automatic conversion script
Id: cif_fix_enum 1527 2010-12-29 10:47:43Z saulius 

The following automatic conversions were performed:

'_chemical_absolute_configuration' value ' unk ' changed to 'unk'
according to the built-in table from CIF Core dictionary named
'cif_core.dic' version 2.4.1 from 2010-06-29.

Automatic conversion script
Id: cif_fix_values 1646 2011-03-28 12:23:43Z adriana 
;
_cod_original_sg_symbol_Hall P_32_2"
_cod_original_sg_symbol_H-M P3(2)21
_cod_database_code 7104109

loop_
_symmetry_equiv_pos_as_xyz
'x, y, z'
'-y, x-y, z+2/3'
'-x+y, -x, z+1/3'
'x-y, -y, -z+1/3'
'-x, -x+y, -z+2/3'
'y, x, -z'

loop_
_atom_site_label
_atom_site_type_symbol
_atom_site_fract_x
_atom_site_fract_y
_atom_site_fract_z
_atom_site_U_iso_or_equiv
_atom_site_adp_type
_atom_site_occupancy
_atom_site_symmetry_multiplicity
_atom_site_calc_flag
_atom_site_refinement_flags
_atom_site_disorder_assembly
_atom_site_disorder_group
O1 O 0.7250(2) 1.0003(3) 0.31377(9) 0.0761(6) Uani 1 1 d . . .
O2 O 0.5991(3) 0.8114(3) 0.38017(8) 0.0754(6) Uani 1 1 d . . .
N1 N 0.1738(2) 0.4655(2) 0.11096(7) 0.0427(4) Uani 1 1 d . . .
C1 C 0.6102(3) 0.8723(3) 0.33100(10) 0.0512(5) Uani 1 1 d . . .
C2 C 0.4750(3) 0.7854(3) 0.28749(9) 0.0462(5) Uani 1 1 d . . .
C3 C 0.4303(3) 0.8670(3) 0.24923(10) 0.0540(6) Uani 1 1 d . . .
H1 H 0.4822 0.9802 0.2509 0.065 Uiso 1 1 calc R . .
C4 C 0.3962(3) 0.6198(3) 0.28491(10) 0.0525(6) Uani 1 1 d . . .
H2 H 0.4231 0.5624 0.3122 0.063 Uiso 1 1 calc R . .
C5 C 0.3099(3) 0.7845(3) 0.20827(11) 0.0551(6) Uani 1 1 d . . .
H3 H 0.2780 0.8415 0.1828 0.066 Uiso 1 1 calc R . .
C6 C 0.2793(3) 0.5377(3) 0.24325(10) 0.0500(5) Uani 1 1 d . . .
H4 H 0.2283 0.4246 0.2413 0.060 Uiso 1 1 calc R . .
C7 C 0.2360(3) 0.6198(3) 0.20427(9) 0.0454(5) Uani 1 1 d . . .
C8 C 0.1119(3) 0.5300(3) 0.15774(10) 0.0516(6) Uani 1 1 d . . .
H6 H 0.0164 0.4407 0.1764 0.062 Uiso 1 1 calc R . .
H5 H 0.0793 0.6023 0.1394 0.062 Uiso 1 1 calc R . .
C9 C 0.3181(3) 0.5603(3) 0.08702(10) 0.0494(5) Uani 1 1 d . . .
H7 H 0.3802 0.6674 0.1002 0.059 Uiso 1 1 calc R . .
C10 C 0.0850(3) 0.3149(3) 0.09263(10) 0.0560(6) Uani 1 1 d . . .
H8 H -0.0162 0.2484 0.1103 0.067 Uiso 1 1 calc R . .
C11 C 0.3771(3) 0.5047(3) 0.04373(10) 0.0470(5) Uani 1 1 d . . .
H9 H 0.4800 0.5729 0.0276 0.056 Uiso 1 1 calc R . .
C12 C 0.1370(3) 0.2542(3) 0.04876(10) 0.0561(6) Uani 1 1 d . . .
H10 H 0.0708 0.1475 0.0357 0.067 Uiso 1 1 calc R . .
C13 C 0.2864(3) 0.3486(3) 0.02345(8) 0.0400(4) Uani 1 1 d . . .
O1W O 1.1490(4) 1.2829(4) 0.46263(11) 0.0972(9) Uani 1 1 d . . .
O2W O 0.8507(4) 0.9748(4) 0.45808(13) 0.1012(10) Uani 1 1 d . . .
O3W O 1.0000 1.2663(4) 0.3333 0.1118(16) Uani 1 2 d SD . .
H1W H 1.194(6) 1.285(5) 0.4296(19) 0.099(13) Uiso 1 1 d . . .
H2W H 0.777(6) 0.921(6) 0.4364(18) 0.103(15) Uiso 1 1 d . . .
H3W H 0.930(9) 1.175(5) 0.318(3) 0.22(4) Uiso 1 1 d D . .

loop_
_atom_site_aniso_label
_atom_site_aniso_U_11
_atom_site_aniso_U_22
_atom_site_aniso_U_33
_atom_site_aniso_U_23
_atom_site_aniso_U_13
_atom_site_aniso_U_12
O1 0.0564(11) 0.0692(13) 0.0690(11) -0.0049(9) -0.0016(9) 0.0061(10)
O2 0.0764(14) 0.0766(14) 0.0581(10) -0.0005(10) -0.0179(10) 0.0270(11)
N1 0.0390(9) 0.0498(10) 0.0377(8) -0.0027(7) -0.0019(7) 0.0210(8)
C1 0.0487(12) 0.0538(13) 0.0516(12) -0.0093(10) 0.0002(10) 0.0261(11)
C2 0.0469(12) 0.0469(12) 0.0431(10) -0.0041(9) 0.0036(9) 0.0221(10)
C3 0.0590(14) 0.0399(11) 0.0598(12) -0.0007(9) -0.0027(11) 0.0222(10)
C4 0.0678(16) 0.0457(12) 0.0451(10) -0.0009(9) -0.0038(10) 0.0292(11)
C5 0.0623(15) 0.0493(13) 0.0564(12) 0.0010(10) -0.0051(11) 0.0299(12)
C6 0.0580(14) 0.0403(11) 0.0458(10) -0.0026(9) 0.0013(9) 0.0201(11)
C7 0.0425(11) 0.0529(12) 0.0402(9) -0.0046(9) 0.0046(8) 0.0235(10)
C8 0.0411(11) 0.0638(15) 0.0491(11) -0.0121(11) 0.0007(9) 0.0257(10)
C9 0.0433(12) 0.0442(12) 0.0533(11) -0.0029(9) 0.0054(9) 0.0162(10)
C10 0.0407(12) 0.0548(14) 0.0566(12) -0.0052(11) 0.0088(10) 0.0119(11)
C11 0.0414(11) 0.0442(12) 0.0508(11) -0.0006(9) 0.0057(9) 0.0180(10)
C12 0.0485(13) 0.0470(12) 0.0552(12) -0.0096(10) 0.0059(10) 0.0105(11)
C13 0.0396(10) 0.0445(11) 0.0341(8) 0.0021(8) -0.0015(7) 0.0196(9)
O1W 0.1031(19) 0.142(3) 0.0633(12) 0.0098(14) 0.0155(13) 0.0741(19)
O2W 0.0865(17) 0.099(2) 0.1015(19) 0.0097(15) -0.0362(15) 0.0343(16)
O3W 0.059(2) 0.0625(15) 0.212(5) -0.0145(14) -0.029(3) 0.0297(10)

loop_
_atom_type_symbol
_atom_type_description
_atom_type_scat_dispersion_real
_atom_type_scat_dispersion_imag
_atom_type_scat_source
C C 0.0033 0.0000 'International Tables Vol C Tables 4.2.6.8 and 6.1.1.4'
H H 0.0000 0.0000 'International Tables Vol C Tables 4.2.6.8 and 6.1.1.4'
N N 0.0061 0.0000 'International Tables Vol C Tables 4.2.6.8 and 6.1.1.4'
O O 0.0106 0.0000 'International Tables Vol C Tables 4.2.6.8 and 6.1.1.4'

loop_
_geom_angle_atom_site_label_1
_geom_angle_atom_site_label_2
_geom_angle_atom_site_label_3
_geom_angle
_geom_angle_site_symmetry_1
_geom_angle_site_symmetry_3
_geom_angle_publ_flag
C10 N1 C9 120.09(18) . . ?
C10 N1 C8 120.12(19) . . ?
C9 N1 C8 119.8(2) . . ?
O2 C1 O1 125.3(2) . . ?
O2 C1 C2 118.5(2) . . ?
O1 C1 C2 116.2(2) . . ?
C3 C2 C4 119.0(2) . . ?
C3 C2 C1 121.5(2) . . ?
C4 C2 C1 119.4(2) . . ?
C2 C3 C5 120.3(2) . . ?
C2 C3 H1 119.8 . . ?
C5 C3 H1 119.8 . . ?
C6 C4 C2 120.8(2) . . ?
C6 C4 H2 119.6 . . ?
C2 C4 H2 119.6 . . ?
C7 C5 C3 120.5(2) . . ?
C7 C5 H3 119.8 . . ?
C3 C5 H3 119.8 . . ?
C4 C6 C7 120.2(2) . . ?
C4 C6 H4 119.9 . . ?
C7 C6 H4 119.9 . . ?
C5 C7 C6 119.2(2) . . ?
C5 C7 C8 120.9(2) . . ?
C6 C7 C8 119.9(2) . . ?
N1 C8 C7 111.49(18) . . ?
N1 C8 H6 109.3 . . ?
C7 C8 H6 109.3 . . ?
N1 C8 H5 109.3 . . ?
C7 C8 H5 109.3 . . ?
H6 C8 H5 108.0 . . ?
N1 C9 C11 121.0(2) . . ?
N1 C9 H7 119.5 . . ?
C11 C9 H7 119.5 . . ?
N1 C10 C12 121.3(2) . . ?
N1 C10 H8 119.4 . . ?
C12 C10 H8 119.4 . . ?
C9 C11 C13 120.05(19) . . ?
C9 C11 H9 120.0 . . ?
C13 C11 H9 120.0 . . ?
C10 C12 C13 120.1(2) . . ?
C10 C12 H10 120.0 . . ?
C13 C12 H10 120.0 . . ?
C12 C13 C11 117.46(19) . . ?
C12 C13 C13 121.78(13) . 6 ?
C11 C13 C13 120.76(12) . 6 ?

loop_
_geom_bond_atom_site_label_1
_geom_bond_atom_site_label_2
_geom_bond_distance
_geom_bond_site_symmetry_2
_geom_bond_publ_flag
O1 C1 1.242(3) . ?
O2 C1 1.240(3) . ?
N1 C10 1.334(3) . ?
N1 C9 1.342(3) . ?
N1 C8 1.500(3) . ?
C1 C2 1.513(3) . ?
C2 C3 1.379(3) . ?
C2 C4 1.389(3) . ?
C3 C5 1.388(4) . ?
C3 H1 0.9500 . ?
C4 C6 1.380(3) . ?
C4 H2 0.9500 . ?
C5 C7 1.385(3) . ?
C5 H3 0.9500 . ?
C6 C7 1.385(3) . ?
C6 H4 0.9500 . ?
C7 C8 1.505(3) . ?
C8 H6 0.9900 . ?
C8 H5 0.9900 . ?
C9 C11 1.373(3) . ?
C9 H7 0.9500 . ?
C10 C12 1.372(3) . ?
C10 H8 0.9500 . ?
C11 C13 1.391(3) . ?
C11 H9 0.9500 . ?
C12 C13 1.390(3) . ?
C12 H10 0.9500 . ?
C13 C13 1.489(4) 6 ?
O1W H1W 0.86(4) . ?
O2W H2W 0.80(5) . ?
O3W H3W 0.88(2) . ?
